data_4024056
loop_
_publ_author_name
'Deniz Akalay'
'Gerd D\"urner'
'Jan W. Bats'
'Michael Bolte'
'Michael W. G\"obel'

_publ_section_title
;
 Synthesis of C~2~-Symmetric Bisamidines: A New Type of Chiral
 Metal-Free Lewis Acid Analogue Interacting with Carbonyl Groups
;
_journal_name_full 'Journal of Organic Chemistry'
_journal_page_first 5618
_journal_page_last 5624
_journal_paper_doi 10.1021/jo070534j
_journal_volume 72
_journal_year 2007
_chemical_formula_moiety 'C7 H13 N4, Cl'
_chemical_formula_sum 'C7 H13 Cl N4'
_chemical_formula_weight 188.66
_chemical_name_systematic ?
_space_group_IT_number 14
_symmetry_cell_setting monoclinic
_symmetry_space_group_name_Hall '-P 2yn'
_symmetry_space_group_name_H-M 'P 1 21/n 1'
_atom_sites_solution_hydrogens geom
_atom_sites_solution_primary direct
_atom_sites_solution_secondary difmap
_audit_creation_method SHELXL-97
_cell_angle_alpha 90.00
_cell_angle_beta 92.149(12)
_cell_angle_gamma 90.00
_cell_formula_units_Z 4
_cell_length_a 8.3429(12)
_cell_length_b 10.1851(11)
_cell_length_c 11.0769(18)
_cell_measurement_reflns_used 10751
_cell_measurement_temperature 173(2)
_cell_measurement_theta_max 25.7
_cell_measurement_theta_min 3.7
_cell_volume 940.6(2)
_computing_cell_refinement 'X-Area (Stoe & Cie, 2001)'
_computing_data_collection 'X-Area (Stoe & Cie, 2001)'
_computing_data_reduction 'X-Area (Stoe & Cie, 2001)'
_computing_molecular_graphics 'XP in SHELXTL-Plus (Sheldrick, 1991)'
_computing_publication_material SHELXL97
_computing_structure_refinement 'SHELXL97 (Sheldrick, 1997) '
_computing_structure_solution 'SHELXS97 (Sheldrick, 1990) '
_diffrn_ambient_temperature 173(2)
_diffrn_measured_fraction_theta_full 0.991
_diffrn_measured_fraction_theta_max 0.983
_diffrn_measurement_device_type 'STOE IPDS II two-circle-diffractometer'
_diffrn_measurement_method \w
_diffrn_radiation_monochromator graphite
_diffrn_radiation_source 'fine-focus sealed tube'
_diffrn_radiation_type MoK\a
_diffrn_radiation_wavelength 0.71073
_diffrn_reflns_av_R_equivalents 0.0239
_diffrn_reflns_av_sigmaI/netI 0.0172
_diffrn_reflns_limit_h_max 10
_diffrn_reflns_limit_h_min -10
_diffrn_reflns_limit_k_max 12
_diffrn_reflns_limit_k_min -12
_diffrn_reflns_limit_l_max 10
_diffrn_reflns_limit_l_min -13
_diffrn_reflns_number 5066
_diffrn_reflns_theta_full 25.00
_diffrn_reflns_theta_max 25.52
_diffrn_reflns_theta_min 3.70
_diffrn_standards_decay_% 0
_diffrn_standards_interval_time 0
_diffrn_standards_number 0
_exptl_absorpt_coefficient_mu 0.359
_exptl_absorpt_correction_T_max 0.8755
_exptl_absorpt_correction_T_min 0.8521
_exptl_absorpt_correction_type multi-scan
_exptl_absorpt_process_details 'MULABS (Spek, 2003; Blessing, 1995)'
_exptl_crystal_colour colourless
_exptl_crystal_density_diffrn 1.332
_exptl_crystal_density_method 'not measured'
_exptl_crystal_description block
_exptl_crystal_F_000 400
_exptl_crystal_size_max 0.46
_exptl_crystal_size_mid 0.40
_exptl_crystal_size_min 0.38
_refine_diff_density_max 0.274
_refine_diff_density_min -0.189
_refine_diff_density_rms 0.044
_refine_ls_extinction_coef 0.075(7)
_refine_ls_extinction_expression Fc^*^=kFc[1+0.001xFc^2^\l^3^/sin(2\q)]^-1/4^
_refine_ls_extinction_method SHELXL
_refine_ls_goodness_of_fit_ref 1.116
_refine_ls_hydrogen_treatment mixed
_refine_ls_matrix_type full
_refine_ls_number_parameters 130
_refine_ls_number_reflns 1723
_refine_ls_number_restraints 0
_refine_ls_restrained_S_all 1.116
_refine_ls_R_factor_all 0.0335
_refine_ls_R_factor_gt 0.0314
_refine_ls_shift/su_max 0.000
_refine_ls_shift/su_mean 0.000
_refine_ls_structure_factor_coef Fsqd
_refine_ls_weighting_details 'calc w=1/[\s^2^(Fo^2^)+(0.0387P)^2^+0.4422P] where P=(Fo^2^+2Fc^2^)/3'
_refine_ls_weighting_scheme calc
_refine_ls_wR_factor_gt 0.0800
_refine_ls_wR_factor_ref 0.0814
_reflns_number_gt 1631
_reflns_number_total 1723
_reflns_threshold_expression I>2\s(I)
_cod_data_source_file jo070534jsi20070316_115424.cif
_cod_data_source_block 6a
_cod_depositor_comments
;
The following automatic conversions were performed:
'_symmetry_cell_setting' value 'Monoclinic' changed to 'monoclinic'
according to '/home/saulius/struct/CIF-dictionaries/cif_core.dic'
dictionary named 'cif_core.dic' version 2.4.1 from 2010-06-29.

Automatic conversion script
Id: cif_fix_enum 1527 2010-12-29 10:47:43Z saulius 
;
_cod_original_sg_symbol_H-M 'P 21/n'
_cod_database_code 4024056

loop_
_symmetry_equiv_pos_as_xyz
'x, y, z'
'-x+1/2, y+1/2, -z+1/2'
'-x, -y, -z'
'x-1/2, -y-1/2, z-1/2'

loop_
_atom_site_label
_atom_site_type_symbol
_atom_site_fract_x
_atom_site_fract_y
_atom_site_fract_z
_atom_site_U_iso_or_equiv
_atom_site_adp_type
_atom_site_occupancy
_atom_site_symmetry_multiplicity
_atom_site_calc_flag
_atom_site_refinement_flags
_atom_site_disorder_assembly
_atom_site_disorder_group
Cl1 Cl 0.11452(4) 0.48635(4) 0.30901(3) 0.02565(17) Uani 1 1 d . . .
C1 C 0.34693(16) 0.25186(14) 0.58554(12) 0.0174(3) Uani 1 1 d . . .
N2 N 0.20798(14) 0.26665(12) 0.51847(11) 0.0197(3) Uani 1 1 d . . .
H2 H 0.190(2) 0.337(2) 0.4780(17) 0.029(5) Uiso 1 1 d . . .
C3 C 0.1627(2) 0.14079(15) 0.46136(16) 0.0308(4) Uani 1 1 d . . .
H3A H 0.1957 0.1374 0.3765 0.037 Uiso 1 1 calc R . .
H3B H 0.0457 0.1256 0.4637 0.037 Uiso 1 1 calc R . .
C4 C 0.2558(2) 0.04130(15) 0.53974(15) 0.0267(4) Uani 1 1 d . . .
H4A H 0.1886 0.0046 0.6033 0.032 Uiso 1 1 calc R . .
H4B H 0.2978 -0.0313 0.4906 0.032 Uiso 1 1 calc R . .
N5 N 0.38588(16) 0.12264(13) 0.59156(12) 0.0244(3) Uani 1 1 d . . .
H5 H 0.448(2) 0.0949(19) 0.6496(18) 0.028(5) Uiso 1 1 d . . .
C6 C 0.44046(17) 0.34944(15) 0.64087(13) 0.0199(3) Uani 1 1 d . . .
H6 H 0.536(2) 0.3244(18) 0.6755(16) 0.027(4) Uiso 1 1 d . . .
C11 C 0.40217(17) 0.48362(14) 0.64083(13) 0.0182(3) Uani 1 1 d . . .
N12 N 0.26037(15) 0.53867(13) 0.60806(12) 0.0226(3) Uani 1 1 d . . .
H12 H 0.173(3) 0.4962(19) 0.606(2) 0.036(6) Uiso 1 1 d . . .
C13 C 0.26885(19) 0.68221(15) 0.60871(15) 0.0275(4) Uani 1 1 d . . .
H13A H 0.1809 0.7207 0.6547 0.033 Uiso 1 1 calc R . .
H13B H 0.2640 0.7179 0.5255 0.033 Uiso 1 1 calc R . .
C14 C 0.43314(19) 0.70892(16) 0.67169(15) 0.0289(4) Uani 1 1 d . . .
H14A H 0.4974 0.7707 0.6243 0.035 Uiso 1 1 calc R . .
H14B H 0.4211 0.7448 0.7539 0.035 Uiso 1 1 calc R . .
N15 N 0.50595(16) 0.57814(14) 0.67585(13) 0.0283(3) Uani 1 1 d . . .
H15 H 0.603(3) 0.560(2) 0.6872(18) 0.037(5) Uiso 1 1 d . . .

loop_
_atom_site_aniso_label
_atom_site_aniso_U_11
_atom_site_aniso_U_22
_atom_site_aniso_U_33
_atom_site_aniso_U_23
_atom_site_aniso_U_13
_atom_site_aniso_U_12
Cl1 0.0190(2) 0.0268(2) 0.0307(2) 0.00545(14) -0.00621(15) -0.00256(13)
C1 0.0181(7) 0.0181(7) 0.0163(7) 0.0030(5) 0.0031(5) 0.0019(5)
N2 0.0196(6) 0.0158(6) 0.0232(6) 0.0021(5) -0.0041(5) -0.0006(5)
C3 0.0322(8) 0.0217(8) 0.0376(9) -0.0022(7) -0.0104(7) -0.0033(7)
C4 0.0323(9) 0.0166(7) 0.0309(8) -0.0011(6) -0.0003(7) -0.0025(6)
N5 0.0275(7) 0.0171(6) 0.0281(7) 0.0022(5) -0.0058(6) 0.0037(5)
C6 0.0152(7) 0.0226(8) 0.0214(7) 0.0015(5) -0.0034(5) 0.0016(5)
C11 0.0173(7) 0.0220(7) 0.0155(6) -0.0006(5) 0.0032(5) -0.0028(5)
N12 0.0174(6) 0.0164(6) 0.0342(7) -0.0016(5) 0.0021(5) 0.0006(5)
C13 0.0318(8) 0.0171(8) 0.0344(8) -0.0012(6) 0.0098(7) 0.0022(6)
C14 0.0321(9) 0.0205(8) 0.0349(9) -0.0073(6) 0.0138(7) -0.0074(6)
N15 0.0183(7) 0.0252(7) 0.0413(8) -0.0068(6) 0.0004(6) -0.0048(5)

loop_
_atom_type_symbol
_atom_type_description
_atom_type_scat_dispersion_real
_atom_type_scat_dispersion_imag
_atom_type_scat_source
C C 0.0033 0.0016 'International Tables Vol C Tables 4.2.6.8 and 6.1.1.4'
H H 0.0000 0.0000 'International Tables Vol C Tables 4.2.6.8 and 6.1.1.4'
Cl Cl 0.1484 0.1585 'International Tables Vol C Tables 4.2.6.8 and 6.1.1.4'
N N 0.0061 0.0033 'International Tables Vol C Tables 4.2.6.8 and 6.1.1.4'

loop_
_geom_angle_atom_site_label_1
_geom_angle_atom_site_label_2
_geom_angle_atom_site_label_3
_geom_angle
_geom_angle_site_symmetry_1
_geom_angle_site_symmetry_3
_geom_angle_publ_flag
N5 C1 N2 109.37(13) . . ?
N5 C1 C6 122.81(13) . . ?
N2 C1 C6 127.82(13) . . ?
C1 N2 C3 109.73(12) . . ?
C1 N2 H2 120.5(13) . . ?
C3 N2 H2 117.9(13) . . ?
N2 C3 C4 102.51(12) . . ?
N2 C3 H3A 111.3 . . ?
C4 C3 H3A 111.3 . . ?
N2 C3 H3B 111.3 . . ?
C4 C3 H3B 111.3 . . ?
H3A C3 H3B 109.2 . . ?
N5 C4 C3 101.59(12) . . ?
N5 C4 H4A 111.5 . . ?
C3 C4 H4A 111.5 . . ?
N5 C4 H4B 111.5 . . ?
C3 C4 H4B 111.5 . . ?
H4A C4 H4B 109.3 . . ?
C1 N5 C4 110.90(13) . . ?
C1 N5 H5 119.5(13) . . ?
C4 N5 H5 121.7(13) . . ?
C1 C6 C11 124.85(13) . . ?
C1 C6 H6 117.0(12) . . ?
C11 C6 H6 118.0(12) . . ?
N15 C11 N12 109.27(13) . . ?
N15 C11 C6 123.64(14) . . ?
N12 C11 C6 127.10(13) . . ?
C11 N12 C13 111.88(13) . . ?
C11 N12 H12 122.8(14) . . ?
C13 N12 H12 123.5(13) . . ?
N12 C13 C14 102.76(13) . . ?
N12 C13 H13A 111.2 . . ?
C14 C13 H13A 111.2 . . ?
N12 C13 H13B 111.2 . . ?
C14 C13 H13B 111.2 . . ?
H13A C13 H13B 109.1 . . ?
N15 C14 C13 102.41(12) . . ?
N15 C14 H14A 111.3 . . ?
C13 C14 H14A 111.3 . . ?
N15 C14 H14B 111.3 . . ?
C13 C14 H14B 111.3 . . ?
H14A C14 H14B 109.2 . . ?
C11 N15 C14 112.40(13) . . ?
C11 N15 H15 119.5(15) . . ?
C14 N15 H15 127.4(15) . . ?

loop_
_geom_bond_atom_site_label_1
_geom_bond_atom_site_label_2
_geom_bond_distance
_geom_bond_site_symmetry_2
_geom_bond_publ_flag
C1 N5 1.3566(19) . ?
C1 N2 1.3615(18) . ?
C1 C6 1.392(2) . ?
N2 C3 1.4725(19) . ?
N2 H2 0.86(2) . ?
C3 C4 1.528(2) . ?
C3 H3A 0.9900 . ?
C3 H3B 0.9900 . ?
C4 N5 1.465(2) . ?
C4 H4A 0.9900 . ?
C4 H4B 0.9900 . ?
N5 H5 0.86(2) . ?
C6 C11 1.404(2) . ?
C6 H6 0.905(18) . ?
C11 N15 1.3423(19) . ?
C11 N12 1.347(2) . ?
N12 C13 1.464(2) . ?
N12 H12 0.85(2) . ?
C13 C14 1.539(2) . ?
C13 H13A 0.9900 . ?
C13 H13B 0.9900 . ?
C14 N15 1.464(2) . ?
C14 H14A 0.9900 . ?
C14 H14B 0.9900 . ?
N15 H15 0.84(2) . ?

loop_
_geom_hbond_atom_site_label_D
_geom_hbond_atom_site_label_H
_geom_hbond_atom_site_label_A
_geom_hbond_distance_DH
_geom_hbond_distance_HA
_geom_hbond_distance_DA
_geom_hbond_angle_DHA
_geom_hbond_site_symmetry_A
N2 H2 Cl1 0.86(2) 2.47(2) 3.2958(13) 160.9(17) .
N5 H5 Cl1 0.86(2) 2.35(2) 3.2138(14) 178.4(18) 4_666
N12 H12 Cl1 0.85(2) 2.62(2) 3.3024(14) 138.9(17) 3_566
N15 H15 Cl1 0.84(2) 2.40(2) 3.2320(15) 172.1(19) 3_666

loop_
_geom_torsion_atom_site_label_1
_geom_torsion_atom_site_label_2
_geom_torsion_atom_site_label_3
_geom_torsion_atom_site_label_4
_geom_torsion
_geom_torsion_site_symmetry_1
_geom_torsion_site_symmetry_2
_geom_torsion_site_symmetry_3
_geom_torsion_site_symmetry_4
_geom_torsion_publ_flag
N5 C1 N2 C3 -8.52(16) . . . . ?
C6 C1 N2 C3 171.09(14) . . . . ?
C1 N2 C3 C4 20.46(16) . . . . ?
N2 C3 C4 N5 -23.30(16) . . . . ?
N2 C1 N5 C4 -8.16(17) . . . . ?
C6 C1 N5 C4 172.22(13) . . . . ?
C3 C4 N5 C1 20.19(16) . . . . ?
N5 C1 C6 C11 -177.59(14) . . . . ?
N2 C1 C6 C11 2.9(2) . . . . ?
C1 C6 C11 N15 -167.87(14) . . . . ?
C1 C6 C11 N12 12.7(2) . . . . ?
N15 C11 N12 C13 5.94(18) . . . . ?
C6 C11 N12 C13 -174.59(14) . . . . ?
C11 N12 C13 C14 -10.62(17) . . . . ?
N12 C13 C14 N15 10.63(15) . . . . ?
N12 C11 N15 C14 1.90(18) . . . . ?
C6 C11 N15 C14 -177.59(14) . . . . ?
C13 C14 N15 C11 -8.21(16) . . . . ?

loop_
_cod_related_entry_id
_cod_related_entry_database
_cod_related_entry_code
1 ChemSpider 30658828
